data_7154093
loop_
_publ_author_name
'Zhang, Rong-Rong'
'Tian, Hai-Yan'
'Tan, Ya-Fang'
'Chung, Tse-Yu'
'Sun, Xiao-Hui'
'Xia, Xue'
'Ye, Wen-Cai'
'Middleton, David A.'
'Fedosova, Natalya'
'Esmann, Mikael'
'Tzen, Jason T. C.'
'Jiang, Ren-Wang'

_publ_section_title
;
 Structures, chemotaxonomic significance, cytotoxic and Na(+),K(+)-ATPase
 inhibitory activities of new cardenolides from Asclepias curassavica.
;
_journal_issue 44
_journal_name_full 'Organic &amp; biomolecular chemistry'
_journal_page_first 8919
_journal_page_last 8929
_journal_paper_doi 10.1039/c4ob01545b
_journal_volume 12
_journal_year 2014
_chemical_absolute_configuration rm
_chemical_formula_sum 'C26 H38 N O6'
_chemical_formula_weight 460.57
_chemical_name_systematic
; 
 ? 
;
_space_group_IT_number 19
_symmetry_cell_setting orthorhombic
_symmetry_space_group_name_Hall 'P 2ac 2ab'
_symmetry_space_group_name_H-M 'P 21 21 21'
_atom_sites_solution_hydrogens geom
_atom_sites_solution_primary direct
_atom_sites_solution_secondary difmap
_audit_creation_method SHELXL-97
_cell_angle_alpha 90.00
_cell_angle_beta 90.00
_cell_angle_gamma 90.00
_cell_formula_units_Z 4
_cell_length_a 10.4301(3)
_cell_length_b 11.8072(3)
_cell_length_c 18.7440(5)
_cell_measurement_reflns_used 4122
_cell_measurement_temperature 173(2)
_cell_measurement_theta_max 62.9260
_cell_measurement_theta_min 4.7200
_cell_volume 2308.33(11)
_computing_cell_refinement 'CrysAlis PRO '
_computing_data_collection 'CrysAlis PRO '
_computing_data_reduction 'CrysAlis PRO'
_computing_molecular_graphics 'XP (Sheldrick, 2008)'
_computing_publication_material 'XP (Sheldrick, 2008)'
_computing_structure_refinement 'SHELXL97 (Sheldrick, 2008)'
_computing_structure_solution 'SHELXS97 (Sheldrick, 2008)'
_diffrn_ambient_temperature 173(2)
_diffrn_measured_fraction_theta_full 0.988
_diffrn_measured_fraction_theta_max 0.989
_diffrn_measurement_device_type 'Agilent Gemini S ultra'
_diffrn_measurement_method 'omega scan'
_diffrn_radiation_monochromator graphite
_diffrn_radiation_source 'fine-focus sealed tube'
_diffrn_radiation_type CuK\a
_diffrn_radiation_wavelength 1.54178
_diffrn_reflns_av_R_equivalents 0.0219
_diffrn_reflns_av_sigmaI/netI 0.0248
_diffrn_reflns_limit_h_max 11
_diffrn_reflns_limit_h_min -12
_diffrn_reflns_limit_k_max 13
_diffrn_reflns_limit_k_min -6
_diffrn_reflns_limit_l_max 21
_diffrn_reflns_limit_l_min -20
_diffrn_reflns_number 6737
_diffrn_reflns_theta_full 62.74
_diffrn_reflns_theta_max 62.74
_diffrn_reflns_theta_min 4.72
_exptl_absorpt_coefficient_mu 0.755
_exptl_absorpt_correction_T_max 1.00000
_exptl_absorpt_correction_T_min 0.84908
_exptl_absorpt_correction_type multi-scan
_exptl_absorpt_process_details 'not measured'
_exptl_crystal_colour colorless
_exptl_crystal_density_diffrn 1.325
_exptl_crystal_density_method 'not measured'
_exptl_crystal_description columnar
_exptl_crystal_F_000 996
_exptl_crystal_size_max 0.43
_exptl_crystal_size_mid 0.27
_exptl_crystal_size_min 0.23
_refine_diff_density_max 0.171
_refine_diff_density_min -0.162
_refine_diff_density_rms 0.033
_refine_ls_abs_structure_details 'Flack H D (1983), Acta Cryst. A39, 876-881'
_refine_ls_abs_structure_Flack -0.04(17)
_refine_ls_extinction_method none
_refine_ls_goodness_of_fit_ref 1.065
_refine_ls_hydrogen_treatment constr
_refine_ls_matrix_type full
_refine_ls_number_parameters 289
_refine_ls_number_reflns 3514
_refine_ls_number_restraints 0
_refine_ls_restrained_S_all 1.065
_refine_ls_R_factor_all 0.0328
_refine_ls_R_factor_gt 0.0315
_refine_ls_shift/su_max 0.000
_refine_ls_shift/su_mean 0.000
_refine_ls_structure_factor_coef Fsqd
_refine_ls_weighting_details 'calc w=1/[\s^2^(Fo^2^)+(0.0433P)^2^+0.4457P] where P=(Fo^2^+2Fc^2^)/3'
_refine_ls_weighting_scheme calc
_refine_ls_wR_factor_gt 0.0798
_refine_ls_wR_factor_ref 0.0810
_reflns_number_gt 3400
_reflns_number_total 3514
_reflns_threshold_expression >2sigma(I)
_cod_data_source_file c4ob01545b2.cif
_cod_data_source_block qr12
_cod_depositor_comments 'Adding full bibliography for 7154092--7154095.cif.'
_cod_original_sg_symbol_H-M P2(1)2(1)2(1)
_cod_database_code 7154093

loop_
_symmetry_equiv_pos_as_xyz
'x, y, z'
'-x+1/2, -y, z+1/2'
'-x, y+1/2, -z+1/2'
'x+1/2, -y+1/2, -z'

loop_
_atom_site_label
_atom_site_type_symbol
_atom_site_fract_x
_atom_site_fract_y
_atom_site_fract_z
_atom_site_U_iso_or_equiv
_atom_site_adp_type
_atom_site_occupancy
_atom_site_symmetry_multiplicity
_atom_site_calc_flag
_atom_site_refinement_flags
O1 O 0.09189(14) 0.68472(12) 0.44504(8) 0.0429(4) Uani 1 1 d .
O2 O 0.19967(12) 0.53384(11) 0.40799(7) 0.0315(3) Uani 1 1 d .
O3 O 0.52266(12) 0.49987(11) 0.28381(6) 0.0323(3) Uani 1 1 d .
H3A H 0.5142 0.5177 0.2418 0.049 Uiso 1 1 calc R
O1' O 1.29038(11) 0.56473(10) 0.07568(6) 0.0278(3) Uani 1 1 d .
O2' O 1.46547(15) 0.5482(2) 0.14264(8) 0.0716(6) Uani 1 1 d .
O3' O 1.56732(13) 0.48610(13) 0.00326(8) 0.0461(4) Uani 1 1 d .
H3'A H 1.5214 0.4367 -0.0138 0.069 Uiso 1 1 calc R
C1 C 1.09470(17) 0.65696(15) 0.23676(10) 0.0282(4) Uani 1 1 d .
H1A H 1.0893 0.7299 0.2603 0.034 Uiso 1 1 calc R
H1B H 1.1204 0.6014 0.2721 0.034 Uiso 1 1 calc R
C2 C 1.19742(18) 0.66294(16) 0.17854(10) 0.0291(4) Uani 1 1 d .
H2A H 1.1762 0.7229 0.1452 0.035 Uiso 1 1 calc R
H2B H 1.2796 0.6809 0.2000 0.035 Uiso 1 1 calc R
C3 C 1.20740(17) 0.55115(15) 0.13867(9) 0.0255(4) Uani 1 1 d .
H3B H 1.2436 0.4933 0.1703 0.031 Uiso 1 1 calc R
C4 C 1.07823(17) 0.51152(15) 0.11102(9) 0.0260(4) Uani 1 1 d .
H4A H 1.0871 0.4362 0.0909 0.031 Uiso 1 1 calc R
H4B H 1.0498 0.5619 0.0733 0.031 Uiso 1 1 calc R
C5 C 0.97737(17) 0.50917(14) 0.17047(8) 0.0227(4) Uani 1 1 d .
H5A H 1.0103 0.4571 0.2068 0.027 Uiso 1 1 calc R
C6 C 0.85041(18) 0.45974(16) 0.14568(10) 0.0300(4) Uani 1 1 d .
H6A H 0.8121 0.5095 0.1105 0.036 Uiso 1 1 calc R
H6B H 0.8652 0.3868 0.1234 0.036 Uiso 1 1 calc R
C7 C 0.75910(18) 0.44546(15) 0.20820(10) 0.0295(4) Uani 1 1 d .
H7A H 0.7938 0.3899 0.2410 0.035 Uiso 1 1 calc R
H7B H 0.6775 0.4173 0.1909 0.035 Uiso 1 1 calc R
C8 C 0.73775(16) 0.55722(14) 0.24778(8) 0.0217(4) Uani 1 1 d .
H8A H 0.6980 0.6097 0.2139 0.026 Uiso 1 1 calc R
C9 C 0.86598(16) 0.61053(14) 0.27107(9) 0.0212(4) Uani 1 1 d .
H9A H 0.9057 0.5577 0.3048 0.025 Uiso 1 1 calc R
C10 C 0.96155(17) 0.62510(13) 0.20792(9) 0.0217(4) Uani 1 1 d .
C11 C 0.84068(17) 0.72093(15) 0.31220(10) 0.0278(4) Uani 1 1 d .
H11A H 0.9213 0.7504 0.3301 0.033 Uiso 1 1 calc R
H11B H 0.8049 0.7767 0.2799 0.033 Uiso 1 1 calc R
C12 C 0.74862(17) 0.70329(15) 0.37456(10) 0.0281(4) Uani 1 1 d .
H12A H 0.7340 0.7755 0.3979 0.034 Uiso 1 1 calc R
H12B H 0.7885 0.6531 0.4090 0.034 Uiso 1 1 calc R
C13 C 0.61803(16) 0.65281(14) 0.35217(9) 0.0234(4) Uani 1 1 d .
C14 C 0.64303(16) 0.54240(14) 0.31016(9) 0.0226(4) Uani 1 1 d .
C15 C 0.68312(18) 0.45748(14) 0.36765(9) 0.0284(4) Uani 1 1 d .
H15A H 0.7756 0.4571 0.3731 0.034 Uiso 1 1 calc R
H15B H 0.6553 0.3818 0.3549 0.034 Uiso 1 1 calc R
C16 C 0.61827(18) 0.49563(16) 0.43760(9) 0.0311(4) Uani 1 1 d .
H16A H 0.6818 0.5044 0.4750 0.037 Uiso 1 1 calc R
H16B H 0.5558 0.4398 0.4529 0.037 Uiso 1 1 calc R
C17 C 0.55152(16) 0.61014(15) 0.42248(9) 0.0261(4) Uani 1 1 d .
H17A H 0.5751 0.6624 0.4609 0.031 Uiso 1 1 calc R
C18 C 0.54000(19) 0.74077(16) 0.31168(11) 0.0339(4) Uani 1 1 d .
H18A H 0.5856 0.7630 0.2694 0.051 Uiso 1 1 calc R
H18B H 0.5266 0.8058 0.3415 0.051 Uiso 1 1 calc R
H18C H 0.4586 0.7090 0.2986 0.051 Uiso 1 1 calc R
C19 C 0.91431(19) 0.71775(15) 0.15624(10) 0.0309(4) Uani 1 1 d .
H19A H 0.9747 0.7261 0.1179 0.046 Uiso 1 1 calc R
H19B H 0.9066 0.7882 0.1814 0.046 Uiso 1 1 calc R
H19C H 0.8323 0.6966 0.1372 0.046 Uiso 1 1 calc R
C20 C 0.40764(17) 0.60393(14) 0.42002(9) 0.0250(4) Uani 1 1 d .
C21 C 0.33232(18) 0.50025(17) 0.40198(11) 0.0369(5) Uani 1 1 d .
H21A H 0.3514 0.4750 0.3539 0.044 Uiso 1 1 calc R
H21B H 0.3517 0.4393 0.4350 0.044 Uiso 1 1 calc R
C22 C 0.32465(17) 0.68506(16) 0.43701(10) 0.0312(4) Uani 1 1 d .
H22A H 0.3464 0.7584 0.4505 0.037 Uiso 1 1 calc R
C23 C 0.19472(18) 0.64164(15) 0.43123(10) 0.0296(4) Uani 1 1 d .
C1' C 1.41557(18) 0.56318(16) 0.08587(9) 0.0301(4) Uani 1 1 d .
C2' C 1.49249(17) 0.58375(16) 0.01797(10) 0.0290(4) Uani 1 1 d .
H2'A H 1.4348 0.5999 -0.0220 0.035 Uiso 1 1 calc R
C3' C 1.5834(2) 0.68102(19) 0.02928(13) 0.0471(5) Uani 1 1 d .
H3'B H 1.6320 0.6936 -0.0135 0.071 Uiso 1 1 calc R
H3'C H 1.6406 0.6635 0.0678 0.071 Uiso 1 1 calc R
H3'D H 1.5355 0.7481 0.0407 0.071 Uiso 1 1 calc R

loop_
_atom_site_aniso_label
_atom_site_aniso_U_11
_atom_site_aniso_U_22
_atom_site_aniso_U_33
_atom_site_aniso_U_23
_atom_site_aniso_U_13
_atom_site_aniso_U_12
O1 0.0272(7) 0.0426(8) 0.0590(9) -0.0023(7) 0.0077(7) 0.0060(7)
O2 0.0247(7) 0.0350(7) 0.0348(7) -0.0040(6) 0.0052(6) -0.0028(6)
O3 0.0275(7) 0.0465(8) 0.0230(6) -0.0030(6) 0.0019(5) -0.0142(6)
O1' 0.0209(6) 0.0397(7) 0.0227(6) 0.0017(5) 0.0030(5) -0.0003(5)
O2' 0.0307(8) 0.1512(19) 0.0328(8) 0.0223(10) -0.0027(7) 0.0140(10)
O3' 0.0250(8) 0.0570(9) 0.0564(9) -0.0207(7) 0.0002(6) 0.0055(7)
C1 0.0244(9) 0.0313(9) 0.0288(9) -0.0076(8) 0.0015(8) -0.0039(8)
C2 0.0225(9) 0.0337(9) 0.0312(9) -0.0039(8) 0.0022(8) -0.0059(8)
C3 0.0249(9) 0.0309(9) 0.0209(8) 0.0022(7) 0.0058(7) -0.0008(8)
C4 0.0256(9) 0.0282(9) 0.0243(8) -0.0037(7) 0.0025(7) -0.0014(8)
C5 0.0247(9) 0.0222(8) 0.0211(8) -0.0016(7) 0.0014(7) -0.0015(7)
C6 0.0299(10) 0.0315(9) 0.0286(9) -0.0088(8) 0.0043(8) -0.0065(8)
C7 0.0301(10) 0.0279(9) 0.0305(9) -0.0079(8) 0.0039(8) -0.0093(8)
C8 0.0214(9) 0.0234(8) 0.0203(8) 0.0005(7) -0.0006(7) -0.0027(7)
C9 0.0216(9) 0.0210(8) 0.0210(8) -0.0007(7) -0.0001(7) -0.0006(7)
C10 0.0220(9) 0.0209(8) 0.0223(8) -0.0007(7) 0.0004(7) -0.0022(7)
C11 0.0242(9) 0.0233(8) 0.0358(10) -0.0086(8) 0.0039(8) -0.0050(7)
C12 0.0260(9) 0.0270(9) 0.0314(9) -0.0092(8) 0.0036(8) -0.0018(7)
C13 0.0221(9) 0.0238(8) 0.0244(8) -0.0005(7) 0.0015(7) 0.0007(7)
C14 0.0216(9) 0.0244(8) 0.0219(8) 0.0000(7) -0.0024(7) -0.0026(7)
C15 0.0317(10) 0.0258(8) 0.0277(9) 0.0044(8) 0.0048(8) 0.0028(8)
C16 0.0279(10) 0.0404(10) 0.0250(9) 0.0057(8) 0.0029(8) 0.0061(8)
C17 0.0227(9) 0.0328(9) 0.0229(8) -0.0035(7) 0.0015(7) 0.0004(7)
C18 0.0290(10) 0.0322(9) 0.0404(11) 0.0091(8) 0.0049(9) 0.0057(8)
C19 0.0312(10) 0.0286(9) 0.0328(10) 0.0081(8) 0.0050(8) 0.0008(8)
C20 0.0267(9) 0.0283(8) 0.0201(8) 0.0005(7) 0.0027(7) 0.0013(8)
C21 0.0270(10) 0.0337(10) 0.0499(12) -0.0090(9) 0.0098(9) -0.0006(8)
C22 0.0278(10) 0.0307(9) 0.0351(10) -0.0062(8) 0.0042(8) -0.0010(8)
C23 0.0270(10) 0.0324(10) 0.0293(9) 0.0011(8) 0.0035(8) 0.0040(8)
C1' 0.0231(9) 0.0394(10) 0.0277(9) 0.0024(8) -0.0034(8) 0.0057(8)
C2' 0.0221(9) 0.0379(10) 0.0272(9) -0.0003(8) 0.0002(8) -0.0008(8)
C3' 0.0405(12) 0.0492(12) 0.0516(13) 0.0051(11) -0.0086(11) -0.0134(11)

loop_
_atom_type_symbol
_atom_type_description
_atom_type_scat_dispersion_real
_atom_type_scat_dispersion_imag
_atom_type_scat_source
C C 0.0181 0.0091 'International Tables Vol C Tables 4.2.6.8 and 6.1.1.4'
H H 0.0000 0.0000 'International Tables Vol C Tables 4.2.6.8 and 6.1.1.4'
N N 0.0311 0.0180 'International Tables Vol C Tables 4.2.6.8 and 6.1.1.4'
O O 0.0492 0.0322 'International Tables Vol C Tables 4.2.6.8 and 6.1.1.4'

loop_
_geom_angle_atom_site_label_1
_geom_angle_atom_site_label_2
_geom_angle_atom_site_label_3
_geom_angle
C23 O2 C21 108.77(14)
C1' O1' C3 117.64(13)
C2 C1 C10 113.14(14)
C3 C2 C1 110.99(15)
O1' C3 C4 106.35(13)
O1' C3 C2 109.86(14)
C4 C3 C2 112.01(15)
C3 C4 C5 111.51(13)
C6 C5 C4 112.50(13)
C6 C5 C10 112.68(14)
C4 C5 C10 112.77(13)
C7 C6 C5 110.66(14)
C6 C7 C8 111.68(14)
C7 C8 C14 111.31(13)
C7 C8 C9 111.30(14)
C14 C8 C9 112.82(13)
C11 C9 C8 109.84(14)
C11 C9 C10 113.42(13)
C8 C9 C10 112.67(13)
C1 C10 C19 109.63(14)
C1 C10 C5 106.25(14)
C19 C10 C5 112.13(14)
C1 C10 C9 109.77(13)
C19 C10 C9 110.57(14)
C5 C10 C9 108.39(13)
C12 C11 C9 112.10(14)
C11 C12 C13 113.52(15)
C18 C13 C12 110.10(15)
C18 C13 C14 114.32(15)
C12 C13 C14 108.37(14)
C18 C13 C17 113.62(14)
C12 C13 C17 106.55(14)
C14 C13 C17 103.36(13)
O3 C14 C15 104.56(14)
O3 C14 C8 109.78(13)
C15 C14 C8 115.69(14)
O3 C14 C13 108.78(13)
C15 C14 C13 103.90(13)
C8 C14 C13 113.52(13)
C14 C15 C16 106.70(14)
C15 C16 C17 107.26(14)
C20 C17 C16 114.35(15)
C20 C17 C13 115.50(14)
C16 C17 C13 103.60(13)
C22 C20 C21 107.60(16)
C22 C20 C17 127.40(17)
C21 C20 C17 124.89(16)
O2 C21 C20 105.14(15)
C20 C22 C23 109.57(17)
O1 C23 O2 119.91(17)
O1 C23 C22 131.27(17)
O2 C23 C22 108.79(15)
O2' C1' O1' 124.09(18)
O2' C1' C2' 122.47(17)
O1' C1' C2' 113.44(15)
O3' C2' C3' 107.52(16)
O3' C2' C1' 108.81(15)
C3' C2' C1' 109.61(16)

loop_
_geom_bond_atom_site_label_1
_geom_bond_atom_site_label_2
_geom_bond_distance
O1 C23 1.215(2)
O2 C23 1.346(2)
O2 C21 1.444(2)
O3 C14 1.440(2)
O1' C1' 1.320(2)
O1' C3 1.473(2)
O2' C1' 1.198(2)
O3' C2' 1.419(2)
C1 C2 1.531(2)
C1 C10 1.537(2)
C2 C3 1.520(2)
C3 C4 1.517(2)
C4 C5 1.533(2)
C5 C6 1.520(2)
C5 C10 1.547(2)
C6 C7 1.519(2)
C7 C8 1.530(2)
C8 C14 1.541(2)
C8 C9 1.541(2)
C9 C11 1.537(2)
C9 C10 1.557(2)
C10 C19 1.542(2)
C11 C12 1.527(3)
C12 C13 1.545(2)
C13 C18 1.522(2)
C13 C14 1.545(2)
C13 C17 1.572(2)
C14 C15 1.530(2)
C15 C16 1.543(2)
C16 C17 1.547(3)
C17 C20 1.503(2)
C20 C22 1.330(3)
C20 C21 1.493(3)
C22 C23 1.453(3)
C1' C2' 1.524(3)
C2' C3' 1.504(3)

loop_
_geom_torsion_atom_site_label_1
_geom_torsion_atom_site_label_2
_geom_torsion_atom_site_label_3
_geom_torsion_atom_site_label_4
_geom_torsion
C10 C1 C2 C3 -57.3(2)
C1' O1' C3 C4 -158.88(15)
C1' O1' C3 C2 79.69(19)
C1 C2 C3 O1' 170.51(14)
C1 C2 C3 C4 52.5(2)
O1' C3 C4 C5 -172.46(13)
C2 C3 C4 C5 -52.42(19)
C3 C4 C5 C6 -174.84(14)
C3 C4 C5 C10 56.38(19)
C4 C5 C6 C7 172.94(15)
C10 C5 C6 C7 -58.22(19)
C5 C6 C7 C8 56.3(2)
C6 C7 C8 C14 178.89(15)
C6 C7 C8 C9 -54.32(19)
C7 C8 C9 C11 -178.61(14)
C14 C8 C9 C11 -52.65(19)
C7 C8 C9 C10 53.91(18)
C14 C8 C9 C10 179.86(13)
C2 C1 C10 C19 -63.31(19)
C2 C1 C10 C5 58.05(18)
C2 C1 C10 C9 175.04(14)
C6 C5 C10 C1 173.93(14)
C4 C5 C10 C1 -57.38(17)
C6 C5 C10 C19 -66.32(18)
C4 C5 C10 C19 62.37(19)
C6 C5 C10 C9 56.02(18)
C4 C5 C10 C9 -175.29(14)
C11 C9 C10 C1 65.13(18)
C8 C9 C10 C1 -169.30(14)
C11 C9 C10 C19 -55.95(19)
C8 C9 C10 C19 69.62(17)
C11 C9 C10 C5 -179.23(14)
C8 C9 C10 C5 -53.66(18)
C8 C9 C11 C12 54.00(19)
C10 C9 C11 C12 -178.93(15)
C9 C11 C12 C13 -57.0(2)
C11 C12 C13 C18 -71.33(19)
C11 C12 C13 C14 54.38(19)
C11 C12 C13 C17 165.04(14)
C7 C8 C14 O3 -58.10(18)
C9 C8 C14 O3 175.95(13)
C7 C8 C14 C15 59.90(19)
C9 C8 C14 C15 -66.05(19)
C7 C8 C14 C13 179.91(14)
C9 C8 C14 C13 53.96(19)
C18 C13 C14 O3 -51.93(18)
C12 C13 C14 O3 -175.12(13)
C17 C13 C14 O3 72.08(15)
C18 C13 C14 C15 -162.89(15)
C12 C13 C14 C15 73.92(17)
C17 C13 C14 C15 -38.88(16)
C18 C13 C14 C8 70.61(19)
C12 C13 C14 C8 -52.58(18)
C17 C13 C14 C8 -165.38(13)
O3 C14 C15 C16 -86.22(16)
C8 C14 C15 C16 152.92(15)
C13 C14 C15 C16 27.80(18)
C14 C15 C16 C17 -5.75(19)
C15 C16 C17 C20 108.44(17)
C15 C16 C17 C13 -18.12(18)
C18 C13 C17 C20 33.7(2)
C12 C13 C17 C20 155.08(15)
C14 C13 C17 C20 -90.80(17)
C18 C13 C17 C16 159.50(15)
C12 C13 C17 C16 -79.09(16)
C14 C13 C17 C16 35.03(16)
C16 C17 C20 C22 150.23(18)
C13 C17 C20 C22 -89.7(2)
C16 C17 C20 C21 -25.6(2)
C13 C17 C20 C21 94.6(2)
C23 O2 C21 C20 -3.6(2)
C22 C20 C21 O2 2.2(2)
C17 C20 C21 O2 178.72(16)
C21 C20 C22 C23 -0.2(2)
C17 C20 C22 C23 -176.55(17)
C21 O2 C23 O1 -174.72(18)
C21 O2 C23 C22 3.6(2)
C20 C22 C23 O1 175.9(2)
C20 C22 C23 O2 -2.1(2)
C3 O1' C1' O2' 2.3(3)
C3 O1' C1' C2' -177.13(14)
O2' C1' C2' O3' 63.2(3)
O1' C1' C2' O3' -117.34(17)
O2' C1' C2' C3' -54.1(3)
O1' C1' C2' C3' 125.33(18)
